data_7009967
loop_
_publ_author_name
'Broder, Charlotte K.'
'Goeta, Andr\'es E.'
'Howard, Judith A. K.'
'Hughes, Andrew K.'
'Johnson, Andrew L.'
'Malget, John M.'
'Wade, Ken'

_publ_section_title
;
 Insertion and cleavage reactions of [closo-3,1,2-Ta(NMe2)3(C2B9H11)]
 with nitriles, phenols and thiols; structural characterisation of
 N,N-dimethylamidinate ligands&#x200A;&#x2020;
;
_journal_issue 20
_journal_name_full 'Journal of the Chemical Society, Dalton Transactions'
_journal_page_first 3526
_journal_paper_doi 10.1039/b004862n
_journal_year 2000
_chemical_formula_sum 'C22 H35 B9 Cl5 F2 N4 Ta'
_chemical_formula_weight 849.03
_chemical_name_systematic
; 
 ? 
;
_space_group_IT_number 2
_symmetry_cell_setting triclinic
_symmetry_space_group_name_Hall '-P 1'
_symmetry_space_group_name_H-M 'P -1'
_atom_sites_solution_hydrogens geom
_atom_sites_solution_primary direct
_atom_sites_solution_secondary difmap
_audit_creation_method SHELXL-97
_cell_angle_alpha 90.21(1)
_cell_angle_beta 105.49(1)
_cell_angle_gamma 104.14(1)
_cell_formula_units_Z 2
_cell_length_a 10.122(2)
_cell_length_b 12.074(2)
_cell_length_c 15.206(3)
_cell_measurement_reflns_used 574
_cell_measurement_temperature 150(2)
_cell_measurement_theta_max 19.92
_cell_measurement_theta_min 13.64
_cell_volume 1731.9(6)
_computing_cell_refinement 'SMART-NT V5.0 (Bruker, 1998)'
_computing_data_collection 'SMART-NT V5.0 (Bruker, 1998)'
_computing_data_reduction 'SAINT-NT V5.0 (Bruker, 1998)'
_computing_molecular_graphics 'SHELXTL-NT V5.1 (Bruker, 1998)'
_computing_publication_material 'SHELXTL-NT V5.1 (Bruker, 1998)'
_computing_structure_refinement 'SHELXL-97 (Sheldrick, 1997)'
_computing_structure_solution 'SHELXS-97 (Sheldrick, 1990)'
_diffrn_ambient_temperature 150(2)
_diffrn_measured_fraction_theta_full 0.897
_diffrn_measured_fraction_theta_max 0.897
_diffrn_measurement_device_type 'Bruker SMART-CCD'
_diffrn_measurement_method /w
_diffrn_radiation_monochromator graphite
_diffrn_radiation_source 'fine-focus sealed tube'
_diffrn_radiation_type MoK\a
_diffrn_radiation_wavelength 0.71073
_diffrn_reflns_av_R_equivalents 0.0221
_diffrn_reflns_av_sigmaI/netI 0.0192
_diffrn_reflns_limit_h_max 14
_diffrn_reflns_limit_h_min -14
_diffrn_reflns_limit_k_max 16
_diffrn_reflns_limit_k_min -16
_diffrn_reflns_limit_l_max 20
_diffrn_reflns_limit_l_min -20
_diffrn_reflns_number 22150
_diffrn_reflns_theta_full 30.38
_diffrn_reflns_theta_max 30.38
_diffrn_reflns_theta_min 1.39
_diffrn_standards_decay_% 0
_exptl_absorpt_coefficient_mu 3.592
_exptl_absorpt_correction_T_max 0.381
_exptl_absorpt_correction_T_min 0.307
_exptl_absorpt_correction_type multi-scan
_exptl_absorpt_process_details 'SADABS (Sheldrick, 1998)'
_exptl_crystal_colour colourless
_exptl_crystal_density_diffrn 1.628
_exptl_crystal_density_meas ?
_exptl_crystal_density_method .
_exptl_crystal_description block
_exptl_crystal_F_000 832
_exptl_crystal_size_max 0.42
_exptl_crystal_size_mid 0.42
_exptl_crystal_size_min 0.36
_refine_diff_density_max 2.892
_refine_diff_density_min -2.243
_refine_diff_density_rms 0.155
_refine_ls_extinction_method none
_refine_ls_goodness_of_fit_ref 1.118
_refine_ls_hydrogen_treatment mixed
_refine_ls_matrix_type full
_refine_ls_number_parameters 396
_refine_ls_number_reflns 9387
_refine_ls_number_restraints 0
_refine_ls_restrained_S_all 1.118
_refine_ls_R_factor_all 0.0364
_refine_ls_R_factor_gt 0.0330
_refine_ls_shift/su_max 0.001
_refine_ls_shift/su_mean 0.000
_refine_ls_structure_factor_coef Fsqd
_refine_ls_weighting_details 'calc w=1/[\s^2^(Fo^2^)+(0.0518P)^2^+3.8816P] where P=(Fo^2^+2Fc^2^)/3'
_refine_ls_weighting_scheme calc
_refine_ls_wR_factor_gt 0.0871
_refine_ls_wR_factor_ref 0.0900
_reflns_number_gt 8767
_reflns_number_total 9387
_reflns_threshold_expression >2sigma(I)
_cod_data_source_file b004862n.txt
_cod_data_source_block 5
_cod_original_cell_volume 1732.0(6)
_cod_database_code 7009967

loop_
_symmetry_equiv_pos_as_xyz
'x, y, z'
'-x, -y, -z'

loop_
_atom_site_label
_atom_site_type_symbol
_atom_site_fract_x
_atom_site_fract_y
_atom_site_fract_z
_atom_site_U_iso_or_equiv
_atom_site_adp_type
_atom_site_occupancy
_atom_site_symmetry_multiplicity
_atom_site_calc_flag
_atom_site_refinement_flags
_atom_site_disorder_assembly
_atom_site_disorder_group
Ta1 Ta 0.064437(13) 0.329348(10) 0.345196(8) 0.01771(5) Uani 1 1 d . . .
Cl1 Cl 0.07244(11) 0.34465(8) 0.50388(6) 0.03108(18) Uani 1 1 d . . .
B1 B 0.3068(5) 0.6530(3) 0.2627(3) 0.0265(8) Uani 1 1 d . . .
H1 H 0.3680 0.7320 0.2420 0.032 Uiso 1 1 calc R . .
B2 B 0.2465(5) 0.6526(4) 0.3610(3) 0.0289(8) Uani 1 1 d . . .
H2 H 0.2666 0.7303 0.4056 0.035 Uiso 1 1 calc R . .
B3 B 0.1233(4) 0.6280(3) 0.2522(3) 0.0262(8) Uani 1 1 d . . .
H3 H 0.0637 0.6912 0.2254 0.031 Uiso 1 1 calc R . .
B4 B 0.1799(5) 0.5444(4) 0.1813(3) 0.0285(8) Uani 1 1 d . . .
H4 H 0.1581 0.5536 0.1072 0.034 Uiso 1 1 calc R . .
B5 B 0.3409(5) 0.5163(4) 0.2470(3) 0.0314(9) Uani 1 1 d . . .
H5 H 0.4245 0.5069 0.2159 0.038 Uiso 1 1 calc R . .
B6 B 0.3812(4) 0.5835(4) 0.3579(3) 0.0306(9) Uani 1 1 d . . .
H6 H 0.4907 0.6173 0.4006 0.037 Uiso 1 1 calc R . .
C7 C 0.2399(4) 0.5163(3) 0.3960(2) 0.0251(7) Uani 1 1 d . . .
H7 H 0.242(5) 0.517(4) 0.462(3) 0.030 Uiso 1 1 d . . .
C8 C 0.0961(4) 0.5407(3) 0.3372(2) 0.0229(6) Uani 1 1 d . . .
H8 H 0.031(5) 0.553(4) 0.370(3) 0.027 Uiso 1 1 d . . .
B9 B 0.0444(4) 0.4776(3) 0.2316(3) 0.0249(7) Uani 1 1 d . . .
H9 H -0.0663 0.4489 0.1895 0.030 Uiso 1 1 calc R . .
B10 B 0.1782(5) 0.4075(3) 0.2267(3) 0.0261(8) Uani 1 1 d . . .
H10 H 0.1593 0.3321 0.1799 0.031 Uiso 1 1 calc R . .
B11 B 0.3017(4) 0.4342(4) 0.3371(3) 0.0264(8) Uani 1 1 d . . .
H11 H 0.3668 0.3756 0.3671 0.032 Uiso 1 1 calc R . .
N1 N -0.1322(3) 0.2877(3) 0.2949(2) 0.0234(5) Uani 1 1 d . . .
C10 C -0.2624(4) 0.2665(3) 0.2446(2) 0.0223(6) Uani 1 1 d . . .
C11 C -0.2973(4) 0.2142(4) 0.1495(3) 0.0288(7) Uani 1 1 d . . .
C12 C -0.2750(5) 0.1072(4) 0.1366(3) 0.0412(10) Uani 1 1 d . . .
H12A H -0.2400 0.0689 0.1871 0.049 Uiso 1 1 calc R . .
C13 C -0.3048(6) 0.0567(6) 0.0485(4) 0.0597(16) Uani 1 1 d . . .
H13A H -0.2919 -0.0157 0.0392 0.072 Uiso 1 1 calc R . .
C14 C -0.3536(6) 0.1172(7) -0.0239(4) 0.067(2) Uani 1 1 d . . .
F1 F -0.3833(5) 0.0678(5) -0.1092(3) 0.104(2) Uani 1 1 d . . .
C15 C -0.3742(7) 0.2240(8) -0.0134(4) 0.068(2) Uani 1 1 d . . .
H15A H -0.4063 0.2627 -0.0643 0.081 Uiso 1 1 calc R . .
C16 C -0.3464(5) 0.2738(5) 0.0747(3) 0.0471(12) Uani 1 1 d . . .
H16A H -0.3605 0.3459 0.0833 0.057 Uiso 1 1 calc R . .
N2 N -0.3657(3) 0.2895(3) 0.2753(2) 0.0260(6) Uani 1 1 d . . .
C17 C -0.5169(4) 0.2469(4) 0.2287(3) 0.0332(8) Uani 1 1 d . . .
H17A H -0.5289 0.1972 0.1762 0.050 Uiso 1 1 calc R . .
H17B H -0.5564 0.3104 0.2095 0.050 Uiso 1 1 calc R . .
H17C H -0.5644 0.2053 0.2699 0.050 Uiso 1 1 calc R . .
C18 C -0.3323(4) 0.3457(4) 0.3664(3) 0.0346(8) Uani 1 1 d . . .
H18A H -0.2319 0.3782 0.3885 0.052 Uiso 1 1 calc R . .
H18B H -0.3622 0.2905 0.4070 0.052 Uiso 1 1 calc R . .
H18C H -0.3808 0.4052 0.3636 0.052 Uiso 1 1 calc R . .
N3 N 0.1106(3) 0.1900(3) 0.3402(2) 0.0235(6) Uani 1 1 d . . .
C20 C 0.1594(4) 0.0992(3) 0.3423(2) 0.0225(6) Uani 1 1 d . . .
C21 C 0.2228(4) 0.0618(3) 0.4344(3) 0.0239(6) Uani 1 1 d . . .
C22 C 0.1587(5) -0.0400(4) 0.4656(3) 0.0359(9) Uani 1 1 d . . .
H22A H 0.0754 -0.0875 0.4284 0.043 Uiso 1 1 calc R . .
C23 C 0.2187(5) -0.0706(4) 0.5520(3) 0.0414(10) Uani 1 1 d . . .
H23A H 0.1761 -0.1380 0.5738 0.050 Uiso 1 1 calc R . .
C24 C 0.3425(5) 0.0006(4) 0.6048(3) 0.0341(8) Uani 1 1 d . . .
F2 F 0.4035(3) -0.0301(3) 0.6890(2) 0.0494(7) Uani 1 1 d . . .
C25 C 0.4084(5) 0.1010(4) 0.5764(3) 0.0382(9) Uani 1 1 d . . .
H25A H 0.4930 0.1469 0.6134 0.046 Uiso 1 1 calc R . .
C26 C 0.3456(4) 0.1330(3) 0.4903(3) 0.0333(8) Uani 1 1 d . . .
H26A H 0.3864 0.2025 0.4705 0.040 Uiso 1 1 calc R . .
N4 N 0.1567(4) 0.0406(3) 0.2675(2) 0.0272(6) Uani 1 1 d . . .
C27 C 0.2246(5) -0.0542(4) 0.2690(3) 0.0379(9) Uani 1 1 d . . .
H27A H 0.2646 -0.0686 0.3313 0.057 Uiso 1 1 calc R . .
H27B H 0.2984 -0.0341 0.2389 0.057 Uiso 1 1 calc R . .
H27C H 0.1553 -0.1218 0.2380 0.057 Uiso 1 1 calc R . .
C28 C 0.0922(5) 0.0718(4) 0.1764(3) 0.0349(8) Uani 1 1 d . . .
H28A H 0.0504 0.1339 0.1816 0.052 Uiso 1 1 calc R . .
H28B H 0.0203 0.0070 0.1429 0.052 Uiso 1 1 calc R . .
H28C H 0.1636 0.0949 0.1446 0.052 Uiso 1 1 calc R . .
C30 C 0.1395(7) 0.3351(6) -0.0280(4) 0.0562(14) Uani 1 1 d . . .
H30A H 0.1220 0.3666 -0.0874 0.067 Uiso 1 1 calc R . .
H30B H 0.1465 0.3942 0.0176 0.067 Uiso 1 1 calc R . .
Cl2 Cl 0.2966(3) 0.2944(4) -0.00459(16) 0.1469(16) Uani 1 1 d . . .
Cl3 Cl -0.0036(3) 0.21554(18) -0.02762(13) 0.0903(7) Uani 1 1 d . . .
C31 C 0.7076(6) -0.2807(5) 0.2786(4) 0.0504(12) Uani 1 1 d . . .
H31A H 0.7130 -0.2808 0.3433 0.061 Uiso 1 1 calc R . .
H31B H 0.6115 -0.2808 0.2451 0.061 Uiso 1 1 calc R . .
Cl4 Cl 0.82622(17) -0.15530(13) 0.25883(12) 0.0618(4) Uani 1 1 d . . .
Cl5 Cl 0.74764(13) -0.40485(12) 0.24409(10) 0.0489(3) Uani 1 1 d . . .

loop_
_atom_site_aniso_label
_atom_site_aniso_U_11
_atom_site_aniso_U_22
_atom_site_aniso_U_33
_atom_site_aniso_U_23
_atom_site_aniso_U_13
_atom_site_aniso_U_12
Ta1 0.01898(7) 0.01555(7) 0.01994(7) 0.00186(4) 0.00559(5) 0.00660(5)
Cl1 0.0391(5) 0.0314(4) 0.0217(4) 0.0004(3) 0.0111(3) 0.0043(4)
B1 0.0286(19) 0.0214(17) 0.0306(19) 0.0032(14) 0.0124(15) 0.0040(14)
B2 0.035(2) 0.0196(17) 0.031(2) -0.0028(14) 0.0100(16) 0.0025(15)
B3 0.0280(18) 0.0194(17) 0.034(2) 0.0089(15) 0.0107(16) 0.0084(14)
B4 0.039(2) 0.0209(17) 0.0258(18) 0.0039(14) 0.0106(16) 0.0058(16)
B5 0.032(2) 0.0260(19) 0.044(2) 0.0093(17) 0.0210(19) 0.0108(16)
B6 0.0209(17) 0.027(2) 0.039(2) 0.0069(17) 0.0036(16) 0.0020(15)
C7 0.0278(16) 0.0210(15) 0.0233(16) 0.0003(12) 0.0048(13) 0.0027(13)
C8 0.0248(15) 0.0195(14) 0.0289(16) 0.0012(12) 0.0105(13) 0.0106(12)
B9 0.0239(17) 0.0211(17) 0.0279(18) 0.0043(14) 0.0042(14) 0.0055(14)
B10 0.035(2) 0.0223(17) 0.0259(18) 0.0017(14) 0.0152(16) 0.0099(15)
B11 0.0207(16) 0.0234(18) 0.037(2) 0.0068(15) 0.0082(15) 0.0088(14)
N1 0.0233(13) 0.0229(13) 0.0246(14) 0.0030(11) 0.0065(11) 0.0070(11)
C10 0.0245(15) 0.0188(14) 0.0258(15) 0.0057(12) 0.0091(12) 0.0071(12)
C11 0.0220(16) 0.0359(19) 0.0267(17) 0.0007(14) 0.0066(13) 0.0041(14)
C12 0.041(2) 0.039(2) 0.045(2) -0.0078(19) 0.0175(19) 0.0076(18)
C13 0.055(3) 0.062(4) 0.059(3) -0.028(3) 0.026(3) -0.003(3)
C14 0.046(3) 0.107(6) 0.035(3) -0.024(3) 0.019(2) -0.012(3)
F1 0.088(3) 0.155(5) 0.046(2) -0.047(3) 0.032(2) -0.023(3)
C15 0.049(3) 0.117(6) 0.026(2) 0.009(3) 0.005(2) 0.007(3)
C16 0.040(2) 0.066(3) 0.032(2) 0.014(2) 0.0059(18) 0.009(2)
N2 0.0218(13) 0.0292(15) 0.0275(14) -0.0002(12) 0.0049(11) 0.0092(12)
C17 0.0192(16) 0.040(2) 0.040(2) -0.0010(17) 0.0056(14) 0.0090(15)
C18 0.0308(19) 0.042(2) 0.0319(19) -0.0055(16) 0.0095(15) 0.0102(16)
N3 0.0275(14) 0.0197(13) 0.0258(14) 0.0044(10) 0.0086(11) 0.0090(11)
C20 0.0217(14) 0.0195(14) 0.0271(16) 0.0033(12) 0.0077(12) 0.0057(12)
C21 0.0249(15) 0.0190(15) 0.0296(17) 0.0046(12) 0.0078(13) 0.0088(12)
C22 0.0310(19) 0.0301(19) 0.039(2) 0.0120(16) 0.0036(16) -0.0001(15)
C23 0.038(2) 0.034(2) 0.043(2) 0.0201(18) 0.0056(18) 0.0010(17)
C24 0.038(2) 0.033(2) 0.0315(19) 0.0129(16) 0.0061(16) 0.0135(16)
F2 0.0524(17) 0.0471(16) 0.0383(14) 0.0193(12) -0.0022(12) 0.0094(13)
C25 0.035(2) 0.0282(19) 0.040(2) 0.0058(16) -0.0021(17) 0.0013(16)
C26 0.0346(19) 0.0227(17) 0.036(2) 0.0082(14) 0.0037(16) 0.0010(14)
N4 0.0344(16) 0.0208(14) 0.0290(15) 0.0026(11) 0.0087(12) 0.0117(12)
C27 0.050(2) 0.0274(19) 0.044(2) -0.0008(16) 0.0158(19) 0.0207(18)
C28 0.050(2) 0.0277(18) 0.0272(18) 0.0003(14) 0.0067(16) 0.0143(17)
C30 0.066(4) 0.073(4) 0.036(2) 0.005(2) 0.010(2) 0.033(3)
Cl2 0.0966(17) 0.315(5) 0.0605(12) 0.0303(19) 0.0108(11) 0.123(3)
Cl3 0.1154(16) 0.0669(11) 0.0561(9) 0.0146(8) -0.0033(10) -0.0071(10)
C31 0.038(2) 0.053(3) 0.069(3) 0.012(3) 0.023(2) 0.019(2)
Cl4 0.0603(8) 0.0488(7) 0.0755(10) 0.0110(7) 0.0213(7) 0.0094(6)
Cl5 0.0418(6) 0.0491(7) 0.0604(7) 0.0071(5) 0.0196(5) 0.0140(5)

loop_
_atom_type_symbol
_atom_type_description
_atom_type_scat_dispersion_real
_atom_type_scat_dispersion_imag
_atom_type_scat_source
C C 0.0033 0.0016 'International Tables Vol C Tables 4.2.6.8 and 6.1.1.4'
H H 0.0000 0.0000 'International Tables Vol C Tables 4.2.6.8 and 6.1.1.4'
B B 0.0013 0.0007 'International Tables Vol C Tables 4.2.6.8 and 6.1.1.4'
N N 0.0061 0.0033 'International Tables Vol C Tables 4.2.6.8 and 6.1.1.4'
F F 0.0171 0.0103 'International Tables Vol C Tables 4.2.6.8 and 6.1.1.4'
Cl Cl 0.1484 0.1585 'International Tables Vol C Tables 4.2.6.8 and 6.1.1.4'
Ta Ta -0.7052 6.5227 'International Tables Vol C Tables 4.2.6.8 and 6.1.1.4'

loop_
_geom_angle_atom_site_label_1
_geom_angle_atom_site_label_2
_geom_angle_atom_site_label_3
_geom_angle
_geom_angle_site_symmetry_1
_geom_angle_site_symmetry_3
_geom_angle_publ_flag
N3 Ta1 N1 102.25(14) . . ?
N3 Ta1 Cl1 99.38(10) . . ?
N1 Ta1 Cl1 98.91(10) . . ?
N3 Ta1 B10 93.92(14) . . ?
N1 Ta1 B10 109.18(14) . . ?
Cl1 Ta1 B10 145.51(11) . . ?
N3 Ta1 B11 91.16(14) . . ?
N1 Ta1 B11 149.97(14) . . ?
Cl1 Ta1 B11 105.31(11) . . ?
B10 Ta1 B11 42.38(15) . . ?
N3 Ta1 C7 124.50(13) . . ?
N1 Ta1 C7 133.05(13) . . ?
Cl1 Ta1 C7 79.16(9) . . ?
B10 Ta1 C7 67.14(13) . . ?
B11 Ta1 C7 39.40(14) . . ?
N3 Ta1 B9 131.26(14) . . ?
N1 Ta1 B9 81.21(13) . . ?
Cl1 Ta1 B9 128.48(10) . . ?
B10 Ta1 B9 42.06(14) . . ?
B11 Ta1 B9 69.91(14) . . ?
C7 Ta1 B9 65.67(13) . . ?
N3 Ta1 C8 156.78(13) . . ?
N1 Ta1 C8 96.62(13) . . ?
Cl1 Ta1 C8 90.85(9) . . ?
B10 Ta1 C8 66.88(13) . . ?
B11 Ta1 C8 65.95(12) . . ?
C7 Ta1 C8 37.19(12) . . ?
B9 Ta1 C8 38.96(13) . . ?
B2 B1 B6 60.5(3) . . ?
B2 B1 B3 59.8(2) . . ?
B6 B1 B3 107.7(3) . . ?
B2 B1 B4 107.3(3) . . ?
B6 B1 B4 107.2(3) . . ?
B3 B1 B4 59.3(3) . . ?
B2 B1 B5 108.0(3) . . ?
B6 B1 B5 59.7(3) . . ?
B3 B1 B5 107.1(3) . . ?
B4 B1 B5 59.5(3) . . ?
B2 B1 H1 121.6 . . ?
B6 B1 H1 121.8 . . ?
B3 B1 H1 122.3 . . ?
B4 B1 H1 122.5 . . ?
B5 B1 H1 122.1 . . ?
C7 B2 C8 54.9(2) . . ?
C7 B2 B3 102.9(3) . . ?
C8 B2 B3 58.7(2) . . ?
C7 B2 B1 103.8(3) . . ?
C8 B2 B1 104.3(3) . . ?
B3 B2 B1 60.5(2) . . ?
C7 B2 B6 58.4(2) . . ?
C8 B2 B6 102.8(3) . . ?
B3 B2 B6 107.7(3) . . ?
B1 B2 B6 59.8(3) . . ?
C7 B2 H2 126.0 . . ?
C8 B2 H2 125.7 . . ?
B3 B2 H2 122.2 . . ?
B1 B2 H2 122.8 . . ?
B6 B2 H2 122.6 . . ?
C8 B3 B2 59.6(2) . . ?
C8 B3 B4 103.2(3) . . ?
B2 B3 B4 108.6(3) . . ?
C8 B3 B1 104.5(3) . . ?
B2 B3 B1 59.8(2) . . ?
B4 B3 B1 61.0(2) . . ?
C8 B3 B9 57.0(2) . . ?
B2 B3 B9 108.1(3) . . ?
B4 B3 B9 59.9(2) . . ?
B1 B3 B9 108.6(3) . . ?
C8 B3 H3 125.8 . . ?
B2 B3 H3 120.8 . . ?
B4 B3 H3 122.4 . . ?
B1 B3 H3 121.9 . . ?
B9 B3 H3 121.8 . . ?
B3 B4 B9 60.6(2) . . ?
B3 B4 B5 107.9(3) . . ?
B9 B4 B5 107.6(3) . . ?
B3 B4 B10 108.9(3) . . ?
B9 B4 B10 60.0(2) . . ?
B5 B4 B10 60.1(2) . . ?
B3 B4 B1 59.7(2) . . ?
B9 B4 B1 108.1(3) . . ?
B5 B4 B1 60.2(3) . . ?
B10 B4 B1 108.8(3) . . ?
B3 B4 H4 121.4 . . ?
B9 B4 H4 121.8 . . ?
B5 B4 H4 121.9 . . ?
B10 B4 H4 121.1 . . ?
B1 B4 H4 121.5 . . ?
B11 B5 B6 60.2(3) . . ?
B11 B5 B4 107.3(3) . . ?
B6 B5 B4 107.4(3) . . ?
B11 B5 B10 60.0(2) . . ?
B6 B5 B10 108.7(3) . . ?
B4 B5 B10 60.2(2) . . ?
B11 B5 B1 107.4(3) . . ?
B6 B5 B1 59.2(3) . . ?
B4 B5 B1 60.2(2) . . ?
B10 B5 B1 108.9(3) . . ?
B11 B5 H5 122.2 . . ?
B6 B5 H5 121.9 . . ?
B4 B5 H5 122.1 . . ?
B10 B5 H5 120.9 . . ?
B1 B5 H5 121.7 . . ?
C7 B6 B1 104.3(3) . . ?
C7 B6 B5 103.1(3) . . ?
B1 B6 B5 61.1(3) . . ?
C7 B6 B2 59.3(2) . . ?
B1 B6 B2 59.7(2) . . ?
B5 B6 B2 108.4(3) . . ?
C7 B6 B11 57.1(2) . . ?
B1 B6 B11 108.7(3) . . ?
B5 B6 B11 59.9(3) . . ?
B2 B6 B11 107.8(3) . . ?
C7 B6 H6 125.9 . . ?
B1 B6 H6 121.9 . . ?
B5 B6 H6 122.4 . . ?
B2 B6 H6 121.2 . . ?
B11 B6 H6 121.8 . . ?
C8 C7 B11 112.2(3) . . ?
C8 C7 B6 112.1(3) . . ?
B11 C7 B6 63.5(3) . . ?
C8 C7 B2 62.6(2) . . ?
B11 C7 B2 115.6(3) . . ?
B6 C7 B2 62.3(3) . . ?
C8 C7 Ta1 72.17(18) . . ?
B11 C7 Ta1 69.75(19) . . ?
B6 C7 Ta1 130.8(3) . . ?
B2 C7 Ta1 133.0(2) . . ?
C8 C7 H7 110(3) . . ?
B11 C7 H7 129(3) . . ?
B6 C7 H7 123(3) . . ?
B2 C7 H7 109(3) . . ?
Ta1 C7 H7 98(3) . . ?
C7 C8 B9 112.0(3) . . ?
C7 C8 B3 111.4(3) . . ?
B9 C8 B3 63.9(2) . . ?
C7 C8 B2 62.5(2) . . ?
B9 C8 B2 115.5(3) . . ?
B3 C8 B2 61.7(2) . . ?
C7 C8 Ta1 70.64(18) . . ?
B9 C8 Ta1 70.46(18) . . ?
B3 C8 Ta1 131.2(2) . . ?
B2 C8 Ta1 131.4(2) . . ?
C7 C8 H8 117(3) . . ?
B9 C8 H8 123(3) . . ?
B3 C8 H8 118(3) . . ?
B2 C8 H8 111(3) . . ?
Ta1 C8 H8 100(3) . . ?
C8 B9 B4 104.5(3) . . ?
C8 B9 B10 104.9(3) . . ?
B4 B9 B10 60.5(2) . . ?
C8 B9 B3 59.1(2) . . ?
B4 B9 B3 59.5(2) . . ?
B10 B9 B3 108.5(3) . . ?
C8 B9 Ta1 70.58(18) . . ?
B4 B9 Ta1 124.8(2) . . ?
B10 B9 Ta1 67.82(18) . . ?
B3 B9 Ta1 126.9(2) . . ?
C8 B9 H9 125.0 . . ?
B4 B9 H9 120.3 . . ?
B10 B9 H9 123.7 . . ?
B3 B9 H9 118.2 . . ?
Ta1 B9 H9 103.3 . . ?
B11 B10 B9 106.0(3) . . ?
B11 B10 B5 59.4(3) . . ?
B9 B10 B5 106.9(3) . . ?
B11 B10 B4 106.4(3) . . ?
B9 B10 B4 59.5(2) . . ?
B5 B10 B4 59.7(2) . . ?
B11 B10 Ta1 68.83(19) . . ?
B9 B10 Ta1 70.11(19) . . ?
B5 B10 Ta1 125.2(3) . . ?
B4 B10 Ta1 126.0(2) . . ?
B11 B10 H10 124.3 . . ?
B9 B10 H10 123.4 . . ?
B5 B10 H10 119.5 . . ?
B4 B10 H10 119.4 . . ?
Ta1 B10 H10 103.4 . . ?
C7 B11 B5 104.9(3) . . ?
C7 B11 B6 59.4(2) . . ?
B5 B11 B6 59.9(3) . . ?
C7 B11 B10 104.9(3) . . ?
B5 B11 B10 60.6(3) . . ?
B6 B11 B10 108.9(3) . . ?
C7 B11 Ta1 70.85(19) . . ?
B5 B11 Ta1 126.2(3) . . ?
B6 B11 Ta1 128.0(3) . . ?
B10 B11 Ta1 68.79(19) . . ?
C7 B11 H11 125.1 . . ?
B5 B11 H11 119.8 . . ?
B6 B11 H11 117.7 . . ?
B10 B11 H11 123.6 . . ?
Ta1 B11 H11 102.1 . . ?
C10 N1 Ta1 168.1(3) . . ?
N1 C10 N2 122.3(3) . . ?
N1 C10 C11 118.5(3) . . ?
N2 C10 C11 119.3(3) . . ?
C12 C11 C16 120.5(4) . . ?
C12 C11 C10 119.0(4) . . ?
C16 C11 C10 120.5(4) . . ?
C11 C12 C13 120.4(5) . . ?
C11 C12 H12A 119.8 . . ?
C13 C12 H12A 119.8 . . ?
C14 C13 C12 117.8(6) . . ?
C14 C13 H13A 121.1 . . ?
C12 C13 H13A 121.1 . . ?
F1 C14 C15 119.1(7) . . ?
F1 C14 C13 117.7(7) . . ?
C15 C14 C13 123.2(5) . . ?
C14 C15 C16 119.0(6) . . ?
C14 C15 H15A 120.5 . . ?
C16 C15 H15A 120.5 . . ?
C11 C16 C15 119.1(6) . . ?
C11 C16 H16A 120.4 . . ?
C15 C16 H16A 120.4 . . ?
C10 N2 C18 119.9(3) . . ?
C10 N2 C17 124.0(3) . . ?
C18 N2 C17 115.4(3) . . ?
N2 C17 H17A 109.5 . . ?
N2 C17 H17B 109.5 . . ?
H17A C17 H17B 109.5 . . ?
N2 C17 H17C 109.5 . . ?
H17A C17 H17C 109.5 . . ?
H17B C17 H17C 109.5 . . ?
N2 C18 H18A 109.5 . . ?
N2 C18 H18B 109.5 . . ?
H18A C18 H18B 109.5 . . ?
N2 C18 H18C 109.5 . . ?
H18A C18 H18C 109.5 . . ?
H18B C18 H18C 109.5 . . ?
C20 N3 Ta1 172.7(3) . . ?
N3 C20 N4 123.3(3) . . ?
N3 C20 C21 117.4(3) . . ?
N4 C20 C21 119.4(3) . . ?
C26 C21 C22 119.8(4) . . ?
C26 C21 C20 118.5(3) . . ?
C22 C21 C20 121.6(3) . . ?
C23 C22 C21 120.0(4) . . ?
C23 C22 H22A 120.0 . . ?
C21 C22 H22A 120.0 . . ?
C24 C23 C22 118.6(4) . . ?
C24 C23 H23A 120.7 . . ?
C22 C23 H23A 120.7 . . ?
F2 C24 C25 118.1(4) . . ?
F2 C24 C23 118.9(4) . . ?
C25 C24 C23 123.0(4) . . ?
C24 C25 C26 118.2(4) . . ?
C24 C25 H25A 120.9 . . ?
C26 C25 H25A 120.9 . . ?
C21 C26 C25 120.3(4) . . ?
C21 C26 H26A 119.8 . . ?
C25 C26 H26A 119.8 . . ?
C20 N4 C28 121.3(3) . . ?
C20 N4 C27 123.6(3) . . ?
C28 N4 C27 115.0(3) . . ?
N4 C27 H27A 109.5 . . ?
N4 C27 H27B 109.5 . . ?
H27A C27 H27B 109.5 . . ?
N4 C27 H27C 109.5 . . ?
H27A C27 H27C 109.5 . . ?
H27B C27 H27C 109.5 . . ?
N4 C28 H28A 109.5 . . ?
N4 C28 H28B 109.5 . . ?
H28A C28 H28B 109.5 . . ?
N4 C28 H28C 109.5 . . ?
H28A C28 H28C 109.5 . . ?
H28B C28 H28C 109.5 . . ?
Cl2 C30 Cl3 110.3(4) . . ?
Cl2 C30 H30A 109.6 . . ?
Cl3 C30 H30A 109.6 . . ?
Cl2 C30 H30B 109.6 . . ?
Cl3 C30 H30B 109.6 . . ?
H30A C30 H30B 108.1 . . ?
Cl5 C31 Cl4 111.4(3) . . ?
Cl5 C31 H31A 109.4 . . ?
Cl4 C31 H31A 109.4 . . ?
Cl5 C31 H31B 109.4 . . ?
Cl4 C31 H31B 109.4 . . ?
H31A C31 H31B 108.0 . . ?

loop_
_geom_bond_atom_site_label_1
_geom_bond_atom_site_label_2
_geom_bond_distance
_geom_bond_site_symmetry_2
_geom_bond_publ_flag
Ta1 N3 1.859(3) . ?
Ta1 N1 1.870(3) . ?
Ta1 Cl1 2.3975(10) . ?
Ta1 B10 2.461(4) . ?
Ta1 B11 2.462(4) . ?
Ta1 C7 2.479(4) . ?
Ta1 B9 2.499(4) . ?
Ta1 C8 2.501(3) . ?
B1 B2 1.758(6) . ?
B1 B6 1.762(6) . ?
B1 B3 1.771(6) . ?
B1 B4 1.794(6) . ?
B1 B5 1.794(6) . ?
B1 H1 1.1000 . ?
B2 C7 1.723(6) . ?
B2 C8 1.723(6) . ?
B2 B3 1.758(6) . ?
B2 B6 1.774(7) . ?
B2 H2 1.1000 . ?
B3 C8 1.706(5) . ?
B3 B4 1.765(6) . ?
B3 B9 1.785(6) . ?
B3 H3 1.1000 . ?
B4 B9 1.772(6) . ?
B4 B5 1.781(7) . ?
B4 B10 1.791(6) . ?
B4 H4 1.1000 . ?
B5 B11 1.769(6) . ?
B5 B6 1.770(7) . ?
B5 B10 1.790(6) . ?
B5 H5 1.1000 . ?
B6 C7 1.708(6) . ?
B6 B11 1.774(6) . ?
B6 H6 1.1000 . ?
C7 C8 1.588(5) . ?
C7 B11 1.665(6) . ?
C7 H7 0.99(5) . ?
C8 B9 1.667(6) . ?
C8 H8 0.96(5) . ?
B9 B10 1.781(6) . ?
B9 H9 1.1000 . ?
B10 B11 1.779(6) . ?
B10 H10 1.1000 . ?
B11 H11 1.1000 . ?
N1 C10 1.297(5) . ?
C10 N2 1.337(5) . ?
C10 C11 1.493(5) . ?
C11 C12 1.386(6) . ?
C11 C16 1.393(6) . ?
C12 C13 1.396(7) . ?
C12 H12A 0.9300 . ?
C13 C14 1.372(11) . ?
C13 H13A 0.9300 . ?
C14 F1 1.352(6) . ?
C14 C15 1.371(11) . ?
C15 C16 1.394(8) . ?
C15 H15A 0.9300 . ?
C16 H16A 0.9300 . ?
N2 C18 1.457(5) . ?
N2 C17 1.463(5) . ?
C17 H17A 0.9600 . ?
C17 H17B 0.9600 . ?
C17 H17C 0.9600 . ?
C18 H18A 0.9600 . ?
C18 H18B 0.9600 . ?
C18 H18C 0.9600 . ?
N3 C20 1.304(4) . ?
C20 N4 1.328(5) . ?
C20 C21 1.498(5) . ?
C21 C26 1.384(5) . ?
C21 C22 1.391(5) . ?
C22 C23 1.386(6) . ?
C22 H22A 0.9300 . ?
C23 C24 1.372(6) . ?
C23 H23A 0.9300 . ?
C24 F2 1.360(5) . ?
C24 C25 1.366(6) . ?
C25 C26 1.395(6) . ?
C25 H25A 0.9300 . ?
C26 H26A 0.9300 . ?
N4 C28 1.459(5) . ?
N4 C27 1.470(5) . ?
C27 H27A 0.9600 . ?
C27 H27B 0.9600 . ?
C27 H27C 0.9600 . ?
C28 H28A 0.9600 . ?
C28 H28B 0.9600 . ?
C28 H28C 0.9600 . ?
C30 Cl2 1.726(6) . ?
C30 Cl3 1.779(7) . ?
C30 H30A 0.9700 . ?
C30 H30B 0.9700 . ?
C31 Cl5 1.758(6) . ?
C31 Cl4 1.770(6) . ?
C31 H31A 0.9700 . ?
C31 H31B 0.9700 . ?

loop_
_geom_torsion_atom_site_label_1
_geom_torsion_atom_site_label_2
_geom_torsion_atom_site_label_3
_geom_torsion_atom_site_label_4
_geom_torsion
_geom_torsion_site_symmetry_1
_geom_torsion_site_symmetry_2
_geom_torsion_site_symmetry_3
_geom_torsion_site_symmetry_4
_geom_torsion_publ_flag
B6 B1 B2 C7 -40.0(3) . . . . ?
B3 B1 B2 C7 97.2(3) . . . . ?
B4 B1 B2 C7 60.3(4) . . . . ?
B5 B1 B2 C7 -2.5(4) . . . . ?
B6 B1 B2 C8 -96.7(3) . . . . ?
B3 B1 B2 C8 40.5(3) . . . . ?
B4 B1 B2 C8 3.6(4) . . . . ?
B5 B1 B2 C8 -59.2(4) . . . . ?
B6 B1 B2 B3 -137.2(3) . . . . ?
B4 B1 B2 B3 -36.9(3) . . . . ?
B5 B1 B2 B3 -99.7(3) . . . . ?
B3 B1 B2 B6 137.2(3) . . . . ?
B4 B1 B2 B6 100.3(3) . . . . ?
B5 B1 B2 B6 37.5(3) . . . . ?
C7 B2 B3 C8 33.9(2) . . . . ?
B1 B2 B3 C8 132.6(3) . . . . ?
B6 B2 B3 C8 94.5(3) . . . . ?
C7 B2 B3 B4 -60.8(4) . . . . ?
C8 B2 B3 B4 -94.7(3) . . . . ?
B1 B2 B3 B4 37.9(3) . . . . ?
B6 B2 B3 B4 -0.1(4) . . . . ?
C7 B2 B3 B1 -98.7(3) . . . . ?
C8 B2 B3 B1 -132.6(3) . . . . ?
B6 B2 B3 B1 -38.1(3) . . . . ?
C7 B2 B3 B9 2.7(4) . . . . ?
C8 B2 B3 B9 -31.2(3) . . . . ?
B1 B2 B3 B9 101.4(3) . . . . ?
B6 B2 B3 B9 63.4(4) . . . . ?
B2 B1 B3 C8 -41.0(3) . . . . ?
B6 B1 B3 C8 -2.6(4) . . . . ?
B4 B1 B3 C8 97.2(3) . . . . ?
B5 B1 B3 C8 60.2(4) . . . . ?
B6 B1 B3 B2 38.4(3) . . . . ?
B4 B1 B3 B2 138.2(3) . . . . ?
B5 B1 B3 B2 101.2(3) . . . . ?
B2 B1 B3 B4 -138.2(3) . . . . ?
B6 B1 B3 B4 -99.8(3) . . . . ?
B5 B1 B3 B4 -37.0(3) . . . . ?
B2 B1 B3 B9 -100.6(3) . . . . ?
B6 B1 B3 B9 -62.2(4) . . . . ?
B4 B1 B3 B9 37.6(3) . . . . ?
B5 B1 B3 B9 0.6(4) . . . . ?
C8 B3 B4 B9 38.6(3) . . . . ?
B2 B3 B4 B9 100.6(3) . . . . ?
B1 B3 B4 B9 138.0(3) . . . . ?
C8 B3 B4 B5 -62.0(3) . . . . ?
B2 B3 B4 B5 0.1(4) . . . . ?
B1 B3 B4 B5 37.5(3) . . . . ?
B9 B3 B4 B5 -100.5(3) . . . . ?
C8 B3 B4 B10 1.8(4) . . . . ?
B2 B3 B4 B10 63.8(4) . . . . ?
B1 B3 B4 B10 101.2(3) . . . . ?
B9 B3 B4 B10 -36.8(3) . . . . ?
C8 B3 B4 B1 -99.5(3) . . . . ?
B2 B3 B4 B1 -37.4(3) . . . . ?
B9 B3 B4 B1 -138.0(3) . . . . ?
B2 B1 B4 B3 37.1(3) . . . . ?
B6 B1 B4 B3 100.8(3) . . . . ?
B5 B1 B4 B3 138.1(3) . . . . ?
B2 B1 B4 B9 -0.7(4) . . . . ?
B6 B1 B4 B9 62.9(4) . . . . ?
B3 B1 B4 B9 -37.8(3) . . . . ?
B5 B1 B4 B9 100.3(3) . . . . ?
B2 B1 B4 B5 -101.1(3) . . . . ?
B6 B1 B4 B5 -37.4(3) . . . . ?
B3 B1 B4 B5 -138.1(3) . . . . ?
B2 B1 B4 B10 -64.3(4) . . . . ?
B6 B1 B4 B10 -0.6(4) . . . . ?
B3 B1 B4 B10 -101.4(3) . . . . ?
B5 B1 B4 B10 36.8(3) . . . . ?
B3 B4 B5 B11 63.4(4) . . . . ?
B9 B4 B5 B11 -0.6(4) . . . . ?
B10 B4 B5 B11 -38.6(3) . . . . ?
B1 B4 B5 B11 100.6(3) . . . . ?
B3 B4 B5 B6 0.0(4) . . . . ?
B9 B4 B5 B6 -64.0(4) . . . . ?
B10 B4 B5 B6 -102.0(3) . . . . ?
B1 B4 B5 B6 37.2(3) . . . . ?
B3 B4 B5 B10 102.0(3) . . . . ?
B9 B4 B5 B10 38.0(3) . . . . ?
B1 B4 B5 B10 139.2(3) . . . . ?
B3 B4 B5 B1 -37.2(3) . . . . ?
B9 B4 B5 B1 -101.2(3) . . . . ?
B10 B4 B5 B1 -139.2(3) . . . . ?
B2 B1 B5 B11 -0.4(4) . . . . ?
B6 B1 B5 B11 37.5(3) . . . . ?
B3 B1 B5 B11 -63.4(4) . . . . ?
B4 B1 B5 B11 -100.3(3) . . . . ?
B2 B1 B5 B6 -37.9(3) . . . . ?
B3 B1 B5 B6 -100.9(3) . . . . ?
B4 B1 B5 B6 -137.8(3) . . . . ?
B2 B1 B5 B4 99.9(3) . . . . ?
B6 B1 B5 B4 137.8(3) . . . . ?
B3 B1 B5 B4 36.9(3) . . . . ?
B2 B1 B5 B10 63.1(4) . . . . ?
B6 B1 B5 B10 101.0(3) . . . . ?
B3 B1 B5 B10 0.1(4) . . . . ?
B4 B1 B5 B10 -36.8(3) . . . . ?
B2 B1 B6 C7 40.6(3) . . . . ?
B3 B1 B6 C7 2.5(4) . . . . ?
B4 B1 B6 C7 -60.0(4) . . . . ?
B5 B1 B6 C7 -97.3(3) . . . . ?
B2 B1 B6 B5 137.9(3) . . . . ?
B3 B1 B6 B5 99.8(3) . . . . ?
B4 B1 B6 B5 37.3(3) . . . . ?
B3 B1 B6 B2 -38.0(3) . . . . ?
B4 B1 B6 B2 -100.5(3) . . . . ?
B5 B1 B6 B2 -137.9(3) . . . . ?
B2 B1 B6 B11 100.2(3) . . . . ?
B3 B1 B6 B11 62.2(4) . . . . ?
B4 B1 B6 B11 -0.3(4) . . . . ?
B5 B1 B6 B11 -37.7(3) . . . . ?
B11 B5 B6 C7 -38.8(3) . . . . ?
B4 B5 B6 C7 61.6(4) . . . . ?
B10 B5 B6 C7 -2.1(4) . . . . ?
B1 B5 B6 C7 99.2(3) . . . . ?
B11 B5 B6 B1 -138.0(3) . . . . ?
B4 B5 B6 B1 -37.7(3) . . . . ?
B10 B5 B6 B1 -101.3(3) . . . . ?
B11 B5 B6 B2 -100.4(3) . . . . ?
B4 B5 B6 B2 -0.1(4) . . . . ?
B10 B5 B6 B2 -63.7(4) . . . . ?
B1 B5 B6 B2 37.6(3) . . . . ?
B4 B5 B6 B11 100.3(3) . . . . ?
B10 B5 B6 B11 36.7(3) . . . . ?
B1 B5 B6 B11 138.0(3) . . . . ?
C8 B2 B6 C7 -33.6(3) . . . . ?
B3 B2 B6 C7 -94.5(3) . . . . ?
B1 B2 B6 C7 -132.9(3) . . . . ?
C7 B2 B6 B1 132.9(3) . . . . ?
C8 B2 B6 B1 99.2(3) . . . . ?
B3 B2 B6 B1 38.4(3) . . . . ?
C7 B2 B6 B5 94.6(3) . . . . ?
C8 B2 B6 B5 61.0(4) . . . . ?
B3 B2 B6 B5 0.1(4) . . . . ?
B1 B2 B6 B5 -38.2(3) . . . . ?
C7 B2 B6 B11 31.3(3) . . . . ?
C8 B2 B6 B11 -2.4(4) . . . . ?
B3 B2 B6 B11 -63.2(4) . . . . ?
B1 B2 B6 B11 -101.6(3) . . . . ?
B1 B6 C7 C8 -1.5(4) . . . . ?
B5 B6 C7 C8 -64.5(4) . . . . ?
B2 B6 C7 C8 39.2(3) . . . . ?
B11 B6 C7 C8 -104.7(3) . . . . ?
B1 B6 C7 B11 103.2(3) . . . . ?
B5 B6 C7 B11 40.2(3) . . . . ?
B2 B6 C7 B11 143.9(3) . . . . ?
B1 B6 C7 B2 -40.7(3) . . . . ?
B5 B6 C7 B2 -103.8(3) . . . . ?
B11 B6 C7 B2 -143.9(3) . . . . ?
B1 B6 C7 Ta1 83.5(4) . . . . ?
B5 B6 C7 Ta1 20.5(4) . . . . ?
B2 B6 C7 Ta1 124.3(3) . . . . ?
B11 B6 C7 Ta1 -19.7(3) . . . . ?
B3 B2 C7 C8 -35.6(3) . . . . ?
B1 B2 C7 C8 -97.9(3) . . . . ?
B6 B2 C7 C8 -138.7(3) . . . . ?
C8 B2 C7 B11 102.9(3) . . . . ?
B3 B2 C7 B11 67.3(4) . . . . ?
B1 B2 C7 B11 5.0(4) . . . . ?
B6 B2 C7 B11 -35.7(3) . . . . ?
C8 B2 C7 B6 138.7(3) . . . . ?
B3 B2 C7 B6 103.0(3) . . . . ?
B1 B2 C7 B6 40.7(3) . . . . ?
C8 B2 C7 Ta1 17.4(3) . . . . ?
B3 B2 C7 Ta1 -18.2(4) . . . . ?
B1 B2 C7 Ta1 -80.5(4) . . . . ?
B6 B2 C7 Ta1 -121.2(4) . . . . ?
N3 Ta1 C7 C8 159.89(19) . . . . ?
N1 Ta1 C7 C8 -14.0(3) . . . . ?
Cl1 Ta1 C7 C8 -106.11(18) . . . . ?
B10 Ta1 C7 C8 81.4(2) . . . . ?
B11 Ta1 C7 C8 122.8(3) . . . . ?
B9 Ta1 C7 C8 35.32(19) . . . . ?
N3 Ta1 C7 B11 37.1(2) . . . . ?
N1 Ta1 C7 B11 -136.8(2) . . . . ?
Cl1 Ta1 C7 B11 131.06(19) . . . . ?
B10 Ta1 C7 B11 -41.4(2) . . . . ?
B9 Ta1 C7 B11 -87.5(2) . . . . ?
C8 Ta1 C7 B11 -122.8(3) . . . . ?
N3 Ta1 C7 B6 55.8(4) . . . . ?
N1 Ta1 C7 B6 -118.1(3) . . . . ?
Cl1 Ta1 C7 B6 149.8(3) . . . . ?
B10 Ta1 C7 B6 -22.7(3) . . . . ?
B11 Ta1 C7 B6 18.7(3) . . . . ?
B9 Ta1 C7 B6 -68.8(3) . . . . ?
C8 Ta1 C7 B6 -104.1(4) . . . . ?
N3 Ta1 C7 B2 143.7(3) . . . . ?
N1 Ta1 C7 B2 -30.2(4) . . . . ?
Cl1 Ta1 C7 B2 -122.3(3) . . . . ?
B10 Ta1 C7 B2 65.2(3) . . . . ?
B11 Ta1 C7 B2 106.6(4) . . . . ?
B9 Ta1 C7 B2 19.1(3) . . . . ?
C8 Ta1 C7 B2 -16.2(3) . . . . ?
B11 C7 C8 B9 0.0(4) . . . . ?
B6 C7 C8 B9 69.2(4) . . . . ?
B2 C7 C8 B9 108.3(3) . . . . ?
Ta1 C7 C8 B9 -58.4(2) . . . . ?
B11 C7 C8 B3 -69.4(4) . . . . ?
B6 C7 C8 B3 -0.2(4) . . . . ?
B2 C7 C8 B3 38.9(3) . . . . ?
Ta1 C7 C8 B3 -127.8(3) . . . . ?
B11 C7 C8 B2 -108.3(3) . . . . ?
B6 C7 C8 B2 -39.1(3) . . . . ?
Ta1 C7 C8 B2 -166.7(2) . . . . ?
B11 C7 C8 Ta1 58.4(2) . . . . ?
B6 C7 C8 Ta1 127.6(3) . . . . ?
B2 C7 C8 Ta1 166.7(2) . . . . ?
B2 B3 C8 C7 -39.3(3) . . . . ?
B4 B3 C8 C7 64.8(4) . . . . ?
B1 B3 C8 C7 1.8(4) . . . . ?
B9 B3 C8 C7 104.8(3) . . . . ?
B2 B3 C8 B9 -144.1(3) . . . . ?
B4 B3 C8 B9 -40.0(3) . . . . ?
B1 B3 C8 B9 -103.0(3) . . . . ?
B4 B3 C8 B2 104.1(3) . . . . ?
B1 B3 C8 B2 41.1(3) . . . . ?
B9 B3 C8 B2 144.1(3) . . . . ?
B2 B3 C8 Ta1 -121.8(3) . . . . ?
B4 B3 C8 Ta1 -17.7(4) . . . . ?
B1 B3 C8 Ta1 -80.7(4) . . . . ?
B9 B3 C8 Ta1 22.3(3) . . . . ?
B3 B2 C8 C7 138.4(3) . . . . ?
B1 B2 C8 C7 97.0(3) . . . . ?
B6 B2 C8 C7 35.3(3) . . . . ?
C7 B2 C8 B9 -102.7(3) . . . . ?
B3 B2 C8 B9 35.7(3) . . . . ?
B1 B2 C8 B9 -5.7(4) . . . . ?
B6 B2 C8 B9 -67.4(4) . . . . ?
C7 B2 C8 B3 -138.4(3) . . . . ?
B1 B2 C8 B3 -41.4(3) . . . . ?
B6 B2 C8 B3 -103.1(3) . . . . ?
C7 B2 C8 Ta1 -16.8(3) . . . . ?
B3 B2 C8 Ta1 121.5(3) . . . . ?
B1 B2 C8 Ta1 80.1(4) . . . . ?
B6 B2 C8 Ta1 18.4(4) . . . . ?
N3 Ta1 C8 C7 -45.9(4) . . . . ?
N1 Ta1 C8 C7 169.8(2) . . . . ?
Cl1 Ta1 C8 C7 70.68(18) . . . . ?
B10 Ta1 C8 C7 -82.2(2) . . . . ?
B11 Ta1 C8 C7 -35.7(2) . . . . ?
B9 Ta1 C8 C7 -123.1(3) . . . . ?
N3 Ta1 C8 B9 77.1(4) . . . . ?
N1 Ta1 C8 B9 -67.2(2) . . . . ?
Cl1 Ta1 C8 B9 -166.24(18) . . . . ?
B10 Ta1 C8 B9 40.9(2) . . . . ?
B11 Ta1 C8 B9 87.3(2) . . . . ?
C7 Ta1 C8 B9 123.1(3) . . . . ?
N3 Ta1 C8 B3 56.0(5) . . . . ?
N1 Ta1 C8 B3 -88.3(3) . . . . ?
Cl1 Ta1 C8 B3 172.6(3) . . . . ?
B10 Ta1 C8 B3 19.7(3) . . . . ?
B11 Ta1 C8 B3 66.2(3) . . . . ?
C7 Ta1 C8 B3 101.9(4) . . . . ?
B9 Ta1 C8 B3 -21.2(3) . . . . ?
N3 Ta1 C8 B2 -30.1(5) . . . . ?
N1 Ta1 C8 B2 -174.4(3) . . . . ?
Cl1 Ta1 C8 B2 86.5(3) . . . . ?
B10 Ta1 C8 B2 -66.4(3) . . . . ?
B11 Ta1 C8 B2 -19.9(3) . . . . ?
C7 Ta1 C8 B2 15.8(3) . . . . ?
B9 Ta1 C8 B2 -107.3(4) . . . . ?
C7 C8 B9 B4 -63.8(3) . . . . ?
B3 C8 B9 B4 40.1(3) . . . . ?
B2 C8 B9 B4 5.2(4) . . . . ?
Ta1 C8 B9 B4 -122.3(2) . . . . ?
C7 C8 B9 B10 -1.0(4) . . . . ?
B3 C8 B9 B10 102.9(3) . . . . ?
B2 C8 B9 B10 68.0(4) . . . . ?
Ta1 C8 B9 B10 -59.5(2) . . . . ?
C7 C8 B9 B3 -103.9(3) . . . . ?
B2 C8 B9 B3 -34.9(3) . . . . ?
Ta1 C8 B9 B3 -162.4(2) . . . . ?
C7 C8 B9 Ta1 58.5(2) . . . . ?
B3 C8 B9 Ta1 162.4(2) . . . . ?
B2 C8 B9 Ta1 127.5(3) . . . . ?
B3 B4 B9 C8 -39.9(3) . . . . ?
B5 B4 B9 C8 61.1(3) . . . . ?
B10 B4 B9 C8 99.2(3) . . . . ?
B1 B4 B9 C8 -2.5(4) . . . . ?
B3 B4 B9 B10 -139.1(3) . . . . ?
B5 B4 B9 B10 -38.1(3) . . . . ?
B1 B4 B9 B10 -101.7(3) . . . . ?
B5 B4 B9 B3 101.0(3) . . . . ?
B10 B4 B9 B3 139.1(3) . . . . ?
B1 B4 B9 B3 37.4(3) . . . . ?
B3 B4 B9 Ta1 -116.1(3) . . . . ?
B5 B4 B9 Ta1 -15.1(4) . . . . ?
B10 B4 B9 Ta1 23.0(3) . . . . ?
B1 B4 B9 Ta1 -78.7(4) . . . . ?
B2 B3 B9 C8 32.2(3) . . . . ?
B4 B3 B9 C8 133.6(3) . . . . ?
B1 B3 B9 C8 95.5(3) . . . . ?
C8 B3 B9 B4 -133.6(3) . . . . ?
B2 B3 B9 B4 -101.5(3) . . . . ?
B1 B3 B9 B4 -38.1(3) . . . . ?
C8 B3 B9 B10 -96.7(3) . . . . ?
B2 B3 B9 B10 -64.5(4) . . . . ?
B4 B3 B9 B10 37.0(3) . . . . ?
B1 B3 B9 B10 -1.1(4) . . . . ?
C8 B3 B9 Ta1 -20.9(3) . . . . ?
B2 B3 B9 Ta1 11.2(4) . . . . ?
B4 B3 B9 Ta1 112.7(3) . . . . ?
B1 B3 B9 Ta1 74.6(4) . . . . ?
N3 Ta1 B9 C8 -149.25(19) . . . . ?
N1 Ta1 B9 C8 112.1(2) . . . . ?
Cl1 Ta1 B9 C8 17.7(2) . . . . ?
B10 Ta1 B9 C8 -116.0(3) . . . . ?
B11 Ta1 B9 C8 -76.2(2) . . . . ?
C7 Ta1 B9 C8 -33.77(18) . . . . ?
N3 Ta1 B9 B4 -54.8(4) . . . . ?
N1 Ta1 B9 B4 -153.4(3) . . . . ?
Cl1 Ta1 B9 B4 112.1(3) . . . . ?
B10 Ta1 B9 B4 -21.6(3) . . . . ?
B11 Ta1 B9 B4 18.2(3) . . . . ?
C7 Ta1 B9 B4 60.7(3) . . . . ?
C8 Ta1 B9 B4 94.4(3) . . . . ?
N3 Ta1 B9 B10 -33.3(3) . . . . ?
N1 Ta1 B9 B10 -131.9(2) . . . . ?
Cl1 Ta1 B9 B10 133.68(17) . . . . ?
B11 Ta1 B9 B10 39.8(2) . . . . ?
C7 Ta1 B9 B10 82.2(2) . . . . ?
C8 Ta1 B9 B10 116.0(3) . . . . ?
N3 Ta1 B9 B3 -130.3(3) . . . . ?
N1 Ta1 B9 B3 131.1(3) . . . . ?
Cl1 Ta1 B9 B3 36.7(3) . . . . ?
B10 Ta1 B9 B3 -97.0(4) . . . . ?
B11 Ta1 B9 B3 -57.3(3) . . . . ?
C7 Ta1 B9 B3 -14.8(3) . . . . ?
C8 Ta1 B9 B3 19.0(3) . . . . ?
C8 B9 B10 B11 1.5(4) . . . . ?
B4 B9 B10 B11 99.9(3) . . . . ?
B3 B9 B10 B11 63.4(3) . . . . ?
Ta1 B9 B10 B11 -59.8(2) . . . . ?
C8 B9 B10 B5 -60.7(4) . . . . ?
B4 B9 B10 B5 37.7(3) . . . . ?
B3 B9 B10 B5 1.2(4) . . . . ?
Ta1 B9 B10 B5 -122.0(3) . . . . ?
C8 B9 B10 B4 -98.4(3) . . . . ?
B3 B9 B10 B4 -36.5(3) . . . . ?
Ta1 B9 B10 B4 -159.7(2) . . . . ?
C8 B9 B10 Ta1 61.3(2) . . . . ?
B4 B9 B10 Ta1 159.7(2) . . . . ?
B3 B9 B10 Ta1 123.2(3) . . . . ?
B6 B5 B10 B11 -36.7(3) . . . . ?
B4 B5 B10 B11 -136.5(3) . . . . ?
B1 B5 B10 B11 -99.7(3) . . . . ?
B11 B5 B10 B9 98.9(3) . . . . ?
B6 B5 B10 B9 62.1(4) . . . . ?
B4 B5 B10 B9 -37.6(3) . . . . ?
B1 B5 B10 B9 -0.8(4) . . . . ?
B11 B5 B10 B4 136.5(3) . . . . ?
B6 B5 B10 B4 99.8(3) . . . . ?
B1 B5 B10 B4 36.8(3) . . . . ?
B11 B5 B10 Ta1 21.7(3) . . . . ?
B6 B5 B10 Ta1 -15.1(4) . . . . ?
B4 B5 B10 Ta1 -114.8(3) . . . . ?
B1 B5 B10 Ta1 -78.0(4) . . . . ?
B3 B4 B10 B11 -62.1(4) . . . . ?
B9 B4 B10 B11 -99.2(3) . . . . ?
B5 B4 B10 B11 38.2(3) . . . . ?
B1 B4 B10 B11 1.3(4) . . . . ?
B3 B4 B10 B9 37.1(3) . . . . ?
B5 B4 B10 B9 137.3(3) . . . . ?
B1 B4 B10 B9 100.5(3) . . . . ?
B3 B4 B10 B5 -100.2(3) . . . . ?
B9 B4 B10 B5 -137.3(3) . . . . ?
B1 B4 B10 B5 -36.8(3) . . . . ?
B3 B4 B10 Ta1 13.3(4) . . . . ?
B9 B4 B10 Ta1 -23.7(3) . . . . ?
B5 B4 B10 Ta1 113.6(3) . . . . ?
B1 B4 B10 Ta1 76.8(4) . . . . ?
N3 Ta1 B10 B11 -87.4(2) . . . . ?
N1 Ta1 B10 B11 168.16(19) . . . . ?
Cl1 Ta1 B10 B11 25.4(3) . . . . ?
C7 Ta1 B10 B11 38.54(19) . . . . ?
B9 Ta1 B10 B11 117.0(3) . . . . ?
C8 Ta1 B10 B11 79.1(2) . . . . ?
N3 Ta1 B10 B9 155.6(2) . . . . ?
N1 Ta1 B10 B9 51.2(2) . . . . ?
Cl1 Ta1 B10 B9 -91.6(2) . . . . ?
B11 Ta1 B10 B9 -117.0(3) . . . . ?
C7 Ta1 B10 B9 -78.4(2) . . . . ?
C8 Ta1 B10 B9 -37.92(19) . . . . ?
N3 Ta1 B10 B5 -107.3(3) . . . . ?
N1 Ta1 B10 B5 148.2(3) . . . . ?
Cl1 Ta1 B10 B5 5.5(4) . . . . ?
B11 Ta1 B10 B5 -19.9(3) . . . . ?
C7 Ta1 B10 B5 18.6(3) . . . . ?
B9 Ta1 B10 B5 97.1(3) . . . . ?
C8 Ta1 B10 B5 59.1(3) . . . . ?
N3 Ta1 B10 B4 177.2(3) . . . . ?
N1 Ta1 B10 B4 72.8(3) . . . . ?
Cl1 Ta1 B10 B4 -69.9(4) . . . . ?
B11 Ta1 B10 B4 -95.3(4) . . . . ?
C7 Ta1 B10 B4 -56.8(3) . . . . ?
B9 Ta1 B10 B4 21.7(3) . . . . ?
C8 Ta1 B10 B4 -16.3(3) . . . . ?
C8 C7 B11 B5 63.9(4) . . . . ?
B6 C7 B11 B5 -40.6(3) . . . . ?
B2 C7 B11 B5 -5.3(4) . . . . ?
Ta1 C7 B11 B5 123.7(3) . . . . ?
C8 C7 B11 B6 104.5(3) . . . . ?
B2 C7 B11 B6 35.3(3) . . . . ?
Ta1 C7 B11 B6 164.2(2) . . . . ?
C8 C7 B11 B10 1.0(4) . . . . ?
B6 C7 B11 B10 -103.5(3) . . . . ?
B2 C7 B11 B10 -68.2(4) . . . . ?
Ta1 C7 B11 B10 60.8(2) . . . . ?
C8 C7 B11 Ta1 -59.8(2) . . . . ?
B6 C7 B11 Ta1 -164.2(2) . . . . ?
B2 C7 B11 Ta1 -128.9(3) . . . . ?
B6 B5 B11 C7 40.3(3) . . . . ?
B4 B5 B11 C7 -60.2(4) . . . . ?
B10 B5 B11 C7 -98.9(3) . . . . ?
B1 B5 B11 C7 3.2(4) . . . . ?
B4 B5 B11 B6 -100.5(3) . . . . ?
B10 B5 B11 B6 -139.2(3) . . . . ?
B1 B5 B11 B6 -37.1(3) . . . . ?
B6 B5 B11 B10 139.2(3) . . . . ?
B4 B5 B11 B10 38.7(3) . . . . ?
B1 B5 B11 B10 102.1(3) . . . . ?
B6 B5 B11 Ta1 117.3(3) . . . . ?
B4 B5 B11 Ta1 16.8(4) . . . . ?
B10 B5 B11 Ta1 -21.9(3) . . . . ?
B1 B5 B11 Ta1 80.2(4) . . . . ?
B1 B6 B11 C7 -95.3(3) . . . . ?
B5 B6 B11 C7 -133.5(3) . . . . ?
B2 B6 B11 C7 -32.1(3) . . . . ?
C7 B6 B11 B5 133.5(3) . . . . ?
B1 B6 B11 B5 38.2(3) . . . . ?
B2 B6 B11 B5 101.3(3) . . . . ?
C7 B6 B11 B10 96.5(3) . . . . ?
B1 B6 B11 B10 1.2(4) . . . . ?
B5 B6 B11 B10 -37.0(3) . . . . ?
B2 B6 B11 B10 64.4(4) . . . . ?
C7 B6 B11 Ta1 19.0(3) . . . . ?
B1 B6 B11 Ta1 -76.3(4) . . . . ?
B5 B6 B11 Ta1 -114.4(3) . . . . ?
B2 B6 B11 Ta1 -13.1(5) . . . . ?
B9 B10 B11 C7 -1.5(4) . . . . ?
B5 B10 B11 C7 99.0(3) . . . . ?
B4 B10 B11 C7 60.7(3) . . . . ?
Ta1 B10 B11 C7 -62.1(2) . . . . ?
B9 B10 B11 B5 -100.5(3) . . . . ?
B4 B10 B11 B5 -38.3(3) . . . . ?
Ta1 B10 B11 B5 -161.1(2) . . . . ?
B9 B10 B11 B6 -63.8(4) . . . . ?
B5 B10 B11 B6 36.7(3) . . . . ?
B4 B10 B11 B6 -1.6(4) . . . . ?
Ta1 B10 B11 B6 -124.4(3) . . . . ?
B9 B10 B11 Ta1 60.6(2) . . . . ?
B5 B10 B11 Ta1 161.1(2) . . . . ?
B4 B10 B11 Ta1 122.9(3) . . . . ?
N3 Ta1 B11 C7 -150.2(2) . . . . ?
N1 Ta1 B11 C7 92.5(3) . . . . ?
Cl1 Ta1 B11 C7 -50.16(19) . . . . ?
B10 Ta1 B11 C7 115.2(3) . . . . ?
B9 Ta1 B11 C7 75.8(2) . . . . ?
C8 Ta1 B11 C7 33.79(18) . . . . ?
N3 Ta1 B11 B5 115.0(3) . . . . ?
N1 Ta1 B11 B5 -2.3(5) . . . . ?
Cl1 Ta1 B11 B5 -145.0(3) . . . . ?
B10 Ta1 B11 B5 20.4(3) . . . . ?
C7 Ta1 B11 B5 -94.8(3) . . . . ?
B9 Ta1 B11 B5 -19.0(3) . . . . ?
C8 Ta1 B11 B5 -61.0(3) . . . . ?
N3 Ta1 B11 B6 -167.5(3) . . . . ?
N1 Ta1 B11 B6 75.2(5) . . . . ?
Cl1 Ta1 B11 B6 -67.4(3) . . . . ?
B10 Ta1 B11 B6 98.0(4) . . . . ?
C7 Ta1 B11 B6 -17.3(3) . . . . ?
B9 Ta1 B11 B6 58.5(3) . . . . ?
C8 Ta1 B11 B6 16.5(3) . . . . ?
N3 Ta1 B11 B10 94.5(2) . . . . ?
N1 Ta1 B11 B10 -22.8(4) . . . . ?
Cl1 Ta1 B11 B10 -165.40(16) . . . . ?
C7 Ta1 B11 B10 -115.2(3) . . . . ?
B9 Ta1 B11 B10 -39.47(19) . . . . ?
C8 Ta1 B11 B10 -81.4(2) . . . . ?
N3 Ta1 N1 C10 -98.8(13) . . . . ?
Cl1 Ta1 N1 C10 159.5(13) . . . . ?
B10 Ta1 N1 C10 -0.2(13) . . . . ?
B11 Ta1 N1 C10 15.8(15) . . . . ?
C7 Ta1 N1 C10 76.0(13) . . . . ?
B9 Ta1 N1 C10 31.7(13) . . . . ?
C8 Ta1 N1 C10 67.6(13) . . . . ?
Ta1 N1 C10 N2 -137.5(12) . . . . ?
Ta1 N1 C10 C11 42.7(15) . . . . ?
N1 C10 C11 C12 61.4(5) . . . . ?
N2 C10 C11 C12 -118.3(4) . . . . ?
N1 C10 C11 C16 -116.2(4) . . . . ?
N2 C10 C11 C16 64.1(5) . . . . ?
C16 C11 C12 C13 -1.6(7) . . . . ?
C10 C11 C12 C13 -179.2(4) . . . . ?
C11 C12 C13 C14 1.2(8) . . . . ?
C12 C13 C14 F1 -179.6(5) . . . . ?
C12 C13 C14 C15 0.0(9) . . . . ?
F1 C14 C15 C16 178.7(5) . . . . ?
C13 C14 C15 C16 -0.9(9) . . . . ?
C12 C11 C16 C15 0.6(7) . . . . ?
C10 C11 C16 C15 178.2(4) . . . . ?
C14 C15 C16 C11 0.6(8) . . . . ?
N1 C10 N2 C18 3.2(5) . . . . ?
C11 C10 N2 C18 -177.0(4) . . . . ?
N1 C10 N2 C17 -167.3(4) . . . . ?
C11 C10 N2 C17 12.5(5) . . . . ?
N1 Ta1 N3 C20 -175(2) . . . . ?
Cl1 Ta1 N3 C20 -74(2) . . . . ?
B10 Ta1 N3 C20 74(2) . . . . ?
B11 Ta1 N3 C20 32(2) . . . . ?
C7 Ta1 N3 C20 9(2) . . . . ?
B9 Ta1 N3 C20 96(2) . . . . ?
C8 Ta1 N3 C20 41(2) . . . . ?
Ta1 N3 C20 N4 -118(2) . . . . ?
Ta1 N3 C20 C21 61(2) . . . . ?
N3 C20 C21 C26 -65.3(5) . . . . ?
N4 C20 C21 C26 113.9(4) . . . . ?
N3 C20 C21 C22 112.4(4) . . . . ?
N4 C20 C21 C22 -68.4(5) . . . . ?
C26 C21 C22 C23 -0.9(7) . . . . ?
C20 C21 C22 C23 -178.5(4) . . . . ?
C21 C22 C23 C24 -0.8(8) . . . . ?
C22 C23 C24 F2 -178.8(5) . . . . ?
C22 C23 C24 C25 0.8(8) . . . . ?
F2 C24 C25 C26 -179.6(4) . . . . ?
C23 C24 C25 C26 0.9(8) . . . . ?
C22 C21 C26 C25 2.6(7) . . . . ?
C20 C21 C26 C25 -179.7(4) . . . . ?
C24 C25 C26 C21 -2.6(7) . . . . ?
N3 C20 N4 C28 -2.6(6) . . . . ?
C21 C20 N4 C28 178.2(4) . . . . ?
N3 C20 N4 C27 173.3(4) . . . . ?
C21 C20 N4 C27 -5.9(6) . . . . ?
